data_7028071
loop_
_publ_author_name
'Svensson, Per H.'
'Bengtsson-Kloo, Lars'
'Persson, Per'

_publ_contact_author
;
Lars Bengtsson-Kloo

Chemical Center

University of Lund

P.O. 124

S - 22100 Lund

Sweden
;
_publ_section_title
;
 Metal iodides in polyiodide networks. The structural chemistry of CdI2
 with an excess of iodine&#x200A;*
;
_journal_issue 9
_journal_name_full 'Journal of the Chemical Society, Dalton Transactions'
_journal_page_first 1425
_journal_paper_doi 10.1039/a708792f
_journal_year 1998
_chemical_formula_sum 'C6 H15 Cd I3 S'
_chemical_formula_weight 1224.74
_space_group_IT_number 14
_symmetry_cell_setting monoclinic
_symmetry_Int_Tables_number 14
_symmetry_space_group_name_Hall '-P 2yn'
_symmetry_space_group_name_H-M 'P 1 21/n 1'
_audit_creation_date 'Fri Aug  1 11:09:28 1997'
_audit_creation_method 'from TEXRAY.INF file'
_cell_angle_alpha 90
_cell_angle_beta 96.05(1)
_cell_angle_gamma 90
_cell_formula_units_Z 4
_cell_length_a 7.885(1)
_cell_length_b 13.233(6)
_cell_length_c 14.862(3)
_cell_measurement_reflns_used 20
_cell_measurement_temperature 293
_cell_measurement_theta_max 18.1
_cell_measurement_theta_min 11.1
_cell_volume 1542.1(8)
_computing_cell_refinement 'MSC/AFC Diffractometer Control'
_computing_data_collection 'MSC/AFC Diffractometer Control'
_computing_data_reduction teXsan
_computing_publication_material teXsan
_computing_structure_refinement teXsan
_computing_structure_solution SIR92
_diffrn_ambient_temperature 293
_diffrn_measurement_device CAD4
_diffrn_measurement_method '\w-2\q scans'
_diffrn_orient_matrix_UB_11 -0.02178
_diffrn_orient_matrix_UB_12 0.07393
_diffrn_orient_matrix_UB_13 -0.00895
_diffrn_orient_matrix_UB_21 0.02086
_diffrn_orient_matrix_UB_22 0.01081
_diffrn_orient_matrix_UB_23 0.06683
_diffrn_orient_matrix_UB_31 0.12394
_diffrn_orient_matrix_UB_32 0.01118
_diffrn_orient_matrix_UB_33 -0.00546
_diffrn_radiation_detector scintillation
_diffrn_radiation_monochromator graphite
_diffrn_radiation_source 'X-ray tube'
_diffrn_radiation_type MoKalpha
_diffrn_radiation_wavelength 0.7107
_diffrn_reflns_av_R_equivalents 6.00
_diffrn_reflns_limit_h_max 9
_diffrn_reflns_limit_h_min 0
_diffrn_reflns_limit_k_max 15
_diffrn_reflns_limit_k_min 0
_diffrn_reflns_limit_l_max 17
_diffrn_reflns_limit_l_min -17
_diffrn_reflns_number 3067
_diffrn_reflns_theta_max 24.97
_diffrn_reflns_theta_min 2.07
_diffrn_standards_decay_% 3.78
_diffrn_standards_interval_count '120 min'
_diffrn_standards_number 3
_exptl_absorpt_coefficient_mu 7.522
_exptl_absorpt_correction_T_max 1.000
_exptl_absorpt_correction_T_min 0.654
_exptl_absorpt_correction_type empirical
_exptl_absorpt_process_details psi-scan
_exptl_crystal_colour transparent
_exptl_crystal_density_diffrn 2.637
_exptl_crystal_density_meas 0.000
_exptl_crystal_description rectangular
_exptl_crystal_F_000 1096.00
_exptl_crystal_size_max 0.2
_exptl_crystal_size_mid 0.1
_exptl_crystal_size_min 0.09
_refine_diff_density_max 0.69
_refine_diff_density_min -0.83
_refine_ls_extinction_coef 0.45698E-7
_refine_ls_extinction_method Zachariasen_type_2_Gaussian_isotropic
_refine_ls_goodness_of_fit_obs 1.311
_refine_ls_hydrogen_treatment 'H-atoms not found'
_refine_ls_matrix_type full
_refine_ls_number_parameters 98
_refine_ls_number_reflns 1123
_refine_ls_number_restraints 0
_refine_ls_R_factor_obs 0.0411
_refine_ls_shift/esd_max 0.0000
_refine_ls_structure_factor_coef F
_refine_ls_weighting_scheme sigma
_refine_ls_wR_factor_obs 0.0445
_reflns_number_observed 1123
_reflns_number_total 2873
_reflns_observed_criterion 3.00
_cod_data_source_file f708792sup1.cif
_cod_data_source_block (2)
_cod_depositor_comments
;
The following automatic conversions were performed:
data name '_public_contact_author' replaced with
'_publ_contact_author' as specified in the replacement file
'/home/antanas/src/cod-tools/trunk/data/replacement-values/replacement_tags.lst'.

Automatic conversion script
Id: cif_correct_tags 4998 2017-03-02 13:24:31Z antanas 
;
_cod_original_cell_volume 1542.2(6)
_cod_original_sg_symbol_H-M 'P 21/n     '
_cod_original_formula_sum 'C6 H15 Cd I3 S '
_cod_database_code 7028071

loop_
_symmetry_equiv_pos_as_xyz
'   +x,   +y,   +z'
1/2-x,1/2+y,1/2-z
'   -x,   -y,   -z'
1/2+x,1/2-y,1/2+z

loop_
_atom_site_aniso_label
_atom_site_aniso_U_11
_atom_site_aniso_U_22
_atom_site_aniso_U_33
_atom_site_aniso_U_12
_atom_site_aniso_U_13
_atom_site_aniso_U_23
I(1) 0.0660(9) 0.0649(9) 0.0468(8) -0.0068(9) 0.0072(6) -0.0058(9)
I(2) 0.071(1) 0.067(1) 0.0560(9) -0.0162(9) 0.0034(8) -0.0061(8)
I(3) 0.0567(9) 0.066(1) 0.088(1) 0.0107(8) 0.0267(8) 0.0269(9)
Cd(1) 0.0580(9) 0.0532(9) 0.0484(9) -0.0066(9) 0.0076(7) 0.0055(9)
S(1) 0.048(3) 0.050(3) 0.049(3) -0.005(3) 0.012(3) 0.000(3)
C(2) 0.07(2) 0.09(2) 0.10(2) -0.04(1) 0.03(1) 0.03(1)
C(4) 0.06(2) 0.16(3) 0.11(2) -0.04(2) 0.02(1) -0.06(2)
C(6) 0.11(2) 0.11(2) 0.04(1) -0.02(2) 0.02(1) 0.00(2)

loop_
_atom_site_label
_atom_site_fract_x
_atom_site_fract_y
_atom_site_fract_z
_atom_site_U_iso_or_equiv
_atom_site_thermal_displace_type
I(1) -0.04680(17) 0.39676(12) 0.253978(81) 4.67(6) Beq
I(2) -0.23592(20) 0.22265(11) -0.002839(97) 5.13(8) Beq
I(3) -0.24106(19) 0.57325(10) -0.00402(11) 5.46(8) Beq
Cd(1) -0.08394(17) 0.39297(13) 0.069801(88) 4.19(7) Beq
S(1) 0.20949(58) 0.17123(37) 0.15848(30) 3.8(2) Beq
C(1a) 0.1590(32) 0.1113(22) 0.2631(17) 5.5(6) Beq
C(1b) 0.3940(94) 0.5613(54) 0.3175(50) 2(1) Beq
C(2) -0.0364(27) 0.0845(17) 0.2543(15) 7(1) Beq
C(3a) 0.4389(39) 0.1932(25) 0.1785(21) 6.5(7) Beq
C(3b) 0.1351(83) 0.6884(55) 0.2387(42) 4(1) Beq
C(4) 0.4667(29) 0.2800(23) 0.2482(17) 9(2) Beq
C(5a) 0.2163(40) 0.0621(22) 0.0836(21) 5.6(7) Beq
C(5b) 0.155(10) 0.6145(66) 0.4163(54) 6.4(8) Beq
C(6) 0.2602(28) 0.1002(20) -0.0114(12) 7(1) Beq

loop_
_atom_type_symbol
_atom_type_oxidation_number
_atom_type_number_in_cell
_atom_type_scat_dispersion_real
_atom_type_scat_dispersion_imag
_atom_type_scat_source
Cd 0 4 -0.807 1.202 'International Tables'
I 0 12 -0.474 1.812 'International Tables'
C 0 24 0.003 0.002 'International Tables'
S 0 4 0.125 0.123 'International Tables'
H 0 60 0.000 0.000 'International Tables'

loop_
_geom_angle_atom_site_label_1
_geom_angle_atom_site_label_2
_geom_angle_atom_site_label_3
_geom_angle
_geom_angle_publ_flag
Cd(1) I(3) Cd(1) 83.93(6) yes
I(1) Cd(1) I(3) 111.56(7) yes
I(1) Cd(1) I(3) 109.51(6) yes
I(1) Cd(1) I(2) 114.22(7) yes
I(3) Cd(1) I(3) 96.07(6) yes
I(3) Cd(1) I(2) 112.62(7) yes
I(3) Cd(1) I(2) 111.42(7) yes

loop_
_geom_bond_atom_site_label_1
_geom_bond_atom_site_label_2
_geom_bond_distance
_geom_bond_publ_flag
I(1) Cd(1) 2.723(2) yes
I(2) Cd(1) 2.722(2) yes
I(3) Cd(1) 2.854(2) yes
I(3) Cd(1) 2.872(2) yes
Cd(1) Cd(1) 3.829(3) yes
S(1) C(1a) 1.83(3) yes
S(1) C(2) 2.77(2) yes
S(1) C(2b) 1.72(7) yes
S(1) C(3b) 1.87(6) yes
S(1) C(3a) 1.83(3) yes
S(1) C(4) 2.72(2) yes
S(1) C(5b) 1.79(8) yes
S(1) C(5a) 1.83(3) yes
S(1) C(6) 2.76(2) yes
C(1a) C(2) 1.57(3) yes
C(1a) C(2b) 1.39(7) yes
C(1a) C(3b) 1.92(7) yes
C(1a) C(3a) 2.87(4) yes
C(1a) C(5b) 3.18(9) yes
C(1a) C(5a) 2.83(4) yes
C(2) C(2b) 1.66(8) yes
C(2b) C(3b) 2.8(1) yes
C(2b) C(3a) 3.16(8) yes
C(2b) C(5b) 2.6(1) yes
C(2b) C(5a) 1.79(8) yes
C(2b) C(6) 3.28(8) yes
C(3b) C(3a) 1.42(7) yes
C(3b) C(4) 1.48(7) yes
C(3b) C(5b) 2.80(10) yes
C(3b) C(5a) 3.24(7) yes
C(3a) C(4) 1.55(4) yes
C(3a) C(5b) 1.84(9) yes
C(3a) C(5a) 2.75(4) yes
C(3a) C(6) 3.26(4) yes
C(5b) C(5a) 1.23(8) yes
C(5b) C(6) 1.51(8) yes
C(5a) C(6) 1.57(3) yes
